data_4118849
loop_
_publ_author_name
'Xun Zhang'
'Shuichi Suzuki'
'Masatoshi Kozaki'
'Keiji Okada'

_publ_contact_author_address
;
Department of Chemistry, Graduate School of Science, Osaka City University, 
Sumiyoshi-ku, Osaka 558-8585, Japan
;
_publ_contact_author_email okadak@sci.osaka-cu.ac.jp
_publ_contact_author_fax +81-666902709
_publ_contact_author_name 'Okada, K.'
_publ_contact_author_phone +81-66052568
_publ_section_title
;
 NCN Pincer-Pt Complexes Coordinated by (Nitronyl Nitroxide)-2-ide Radical
 Anion
;
_journal_name_full 'Journal of the American Chemical Society'
_journal_page_first 17866
_journal_page_last 17868
_journal_paper_doi 10.1021/ja308103g
_journal_volume 134
_journal_year 2012
_chemical_formula_moiety 'C23 H23 N4 O2 Pt, 2(C2 H6 O)'
_chemical_formula_sum 'C27 H35 N4 O4 Pt'
_chemical_formula_weight 674.68
_space_group_IT_number 2
_symmetry_cell_setting triclinic
_symmetry_Int_Tables_number 2
_symmetry_space_group_name_Hall '-P 1'
_symmetry_space_group_name_H-M 'P -1'
_audit_author_name 'Tanaka, R.'
_audit_creation_date 2010-11-18
_audit_creation_method SHELXL-97
_cell_angle_alpha 81.251(17)
_cell_angle_beta 75.385(17)
_cell_angle_gamma 66.316(13)
_cell_formula_units_Z 2
_cell_length_a 8.8562(13)
_cell_length_b 10.4837(19)
_cell_length_c 16.091(3)
_cell_measurement_reflns_used 5751
_cell_measurement_temperature 120(2)
_cell_measurement_theta_max 27.4835
_cell_measurement_theta_min 4.0033
_cell_volume 1321.7(4)
_computing_cell_refinement CrystalClear
_computing_data_collection 'CrystalClear (Rigaku, 2001)'
_computing_molecular_graphics 'Ortep-3 for Windows (Farrugia, 1997)'
_computing_publication_material SHELXL97
_computing_structure_refinement 'SHELXL-97 (Sheldrick, 1997)'
_computing_structure_solution 'SHELXS-97 (Sheldrick, 1990)'
_diffrn_ambient_temperature 120(2)
_diffrn_detector_area_resol_mean 7.32
_diffrn_measured_fraction_theta_full 0.976
_diffrn_measured_fraction_theta_max 0.976
_diffrn_measurement_details
;
scan:
    Number of images: 360
               Slice: -80.0000 - 100.0000
         Image width: 0.5000
            Exp time: 2.0000
       Rotation axis: Phi
               Omega: 0.0000
                 Chi: 0.0000
                 Phi: 0.0000
                 XTD: 35.1993
              2theta: 9.8495
scan:
    Number of images: 100
               Slice: -30.0000 - 20.0000
         Image width: 0.5000
            Exp time: 2.0000
       Rotation axis: Omega
               Omega: 0.0000
                 Chi: 90.0000
                 Phi: 0.0000
                 XTD: 35.1993
              2theta: 9.8495
scan:
    Number of images: 100
               Slice: -30.0000 - 20.0000
         Image width: 0.5000
            Exp time: 2.0000
       Rotation axis: Omega
               Omega: 0.0000
                 Chi: 90.0000
                 Phi: 90.0000
                 XTD: 35.1993
              2theta: 9.8495
scan:
    Number of images: 100
               Slice: -30.0000 - 20.0000
         Image width: 0.5000
            Exp time: 2.0000
       Rotation axis: Omega
               Omega: 0.0000
                 Chi: 90.0000
                 Phi: 180.0000
                 XTD: 35.1993
              2theta: 9.8495

;
_diffrn_measurement_device 'Mercury CCD (2x2 bin mode)'
_diffrn_measurement_device_details 'AFC7: Eulerian 3-circle'
_diffrn_measurement_device_type 'Rigaku/MSC Mercury CCD'
_diffrn_measurement_method '\w or \f'
_diffrn_radiation_detector CCD
_diffrn_radiation_monochromator 'Graphite Monochromator'
_diffrn_radiation_source 'Rotating Anode'
_diffrn_radiation_type MoK\a
_diffrn_radiation_wavelength 0.71070
_diffrn_reflns_av_R_equivalents 0.0572
_diffrn_reflns_av_sigmaI/netI 0.0720
_diffrn_reflns_limit_h_max 9
_diffrn_reflns_limit_h_min -11
_diffrn_reflns_limit_k_max 13
_diffrn_reflns_limit_k_min -13
_diffrn_reflns_limit_l_max 19
_diffrn_reflns_limit_l_min -20
_diffrn_reflns_number 12972
_diffrn_reflns_reduction_process 'Lp corrections applied'
_diffrn_reflns_theta_full 27.48
_diffrn_reflns_theta_max 27.48
_diffrn_reflns_theta_min 4.00
_diffrn_source_current 280.0000
_diffrn_source_power 16.8000
_diffrn_source_voltage 60.0000
_exptl_absorpt_coefficient_mu 5.348
_exptl_absorpt_correction_T_max 0.8560
_exptl_absorpt_correction_T_min 0.1287
_exptl_absorpt_correction_type multi-scan
_exptl_absorpt_process_details '(Jacobson, 1998)'
_exptl_crystal_colour Red
_exptl_crystal_density_diffrn 1.695
_exptl_crystal_description Needle
_exptl_crystal_F_000 670
_exptl_crystal_preparation 'mounted on the CryoLoop with Palaton oil and placed in N2 stream at 120(2) K'
_exptl_crystal_size_max 0.65
_exptl_crystal_size_mid 0.04
_exptl_crystal_size_min 0.03
_refine_diff_density_max 2.795
_refine_diff_density_min -2.335
_refine_diff_density_rms 0.233
_refine_ls_extinction_method none
_refine_ls_goodness_of_fit_ref 1.090
_refine_ls_hydrogen_treatment constr
_refine_ls_matrix_type full
_refine_ls_number_parameters 323
_refine_ls_number_reflns 5919
_refine_ls_number_restraints 1
_refine_ls_restrained_S_all 1.090
_refine_ls_R_factor_all 0.0713
_refine_ls_R_factor_gt 0.0601
_refine_ls_shift/su_max 0.000
_refine_ls_shift/su_mean 0.000
_refine_ls_structure_factor_coef Fsqd
_refine_ls_weighting_details 'calc w=1/[\s^2^(Fo^2^)+(0.0140P)^2^+23.5520P] where P=(Fo^2^+2Fc^2^)/3'
_refine_ls_weighting_scheme calc
_refine_ls_wR_factor_gt 0.1226
_refine_ls_wR_factor_ref 0.1275
_reflns_number_gt 5316
_reflns_number_total 5919
_reflns_threshold_expression >2sigma(I)
_cod_data_source_file ja308103g_si_003.cif
_cod_data_source_block 1(NN-Pt(NCN)-1)-EtOH
_cod_database_code 4118849

loop_
_symmetry_equiv_pos_as_xyz
'x, y, z'
'-x, -y, -z'

loop_
_atom_site_label
_atom_site_type_symbol
_atom_site_fract_x
_atom_site_fract_y
_atom_site_fract_z
_atom_site_U_iso_or_equiv
_atom_site_adp_type
_atom_site_occupancy
_atom_site_symmetry_multiplicity
_atom_site_calc_flag
_atom_site_refinement_flags
_atom_site_disorder_assembly
_atom_site_disorder_group
Pt1 Pt 0.69457(4) 0.55031(4) 0.57045(2) 0.01681(10) Uani 1 1 d . . .
N1 N 0.6090(9) 0.3909(7) 0.5955(5) 0.0188(14) Uani 1 1 d . . .
N2 N 0.8115(8) 0.6797(7) 0.5027(5) 0.0171(14) Uani 1 1 d . . .
C1 C 0.6475(10) 0.3118(8) 0.5277(6) 0.0167(16) Uani 1 1 d . . .
C2 C 0.5928(11) 0.2027(9) 0.5348(6) 0.0217(18) Uani 1 1 d . . .
H2A H 0.6185 0.1499 0.4865 0.026 Uiso 1 1 calc R . .
C3 C 0.5006(11) 0.1717(9) 0.6126(6) 0.0234(19) Uani 1 1 d . . .
H3A H 0.4621 0.0977 0.6181 0.028 Uiso 1 1 calc R . .
C4 C 0.4647(11) 0.2499(10) 0.6826(6) 0.0231(18) Uani 1 1 d . . .
H4A H 0.4039 0.2289 0.7370 0.028 Uiso 1 1 calc R . .
C5 C 0.5203(11) 0.3609(9) 0.6713(6) 0.0214(17) Uani 1 1 d . . .
H5A H 0.4945 0.4160 0.7185 0.026 Uiso 1 1 calc R . .
C6 C 0.7826(10) 0.4684(8) 0.4597(5) 0.0130(10) Uani 1 1 d . . .
C7 C 0.7517(10) 0.3519(9) 0.4492(5) 0.0174(16) Uani 1 1 d . . .
C8 C 0.8152(11) 0.2914(9) 0.3688(6) 0.0238(18) Uani 1 1 d . . .
H8A H 0.7923 0.2137 0.3604 0.029 Uiso 1 1 calc R . .
C9 C 0.9135(9) 0.3462(8) 0.3002(5) 0.0121(14) Uani 1 1 d . . .
H9A H 0.9572 0.3054 0.2461 0.015 Uiso 1 1 calc R . .
C10 C 0.9450(11) 0.4631(9) 0.3143(6) 0.0223(18) Uani 1 1 d . . .
H10A H 1.0113 0.5006 0.2696 0.027 Uiso 1 1 calc R . .
C11 C 0.8774(10) 0.5231(8) 0.3947(5) 0.0130(10) Uani 1 1 d . . .
C12 C 0.8913(10) 0.6471(8) 0.4203(5) 0.0169(16) Uani 1 1 d . . .
C13 C 0.9745(11) 0.7271(9) 0.3664(6) 0.0206(17) Uani 1 1 d . . .
H13A H 1.0294 0.7037 0.3088 0.025 Uiso 1 1 calc R . .
C14 C 0.9744(11) 0.8427(9) 0.3998(6) 0.026(2) Uani 1 1 d . . .
H14A H 1.0316 0.8980 0.3648 0.031 Uiso 1 1 calc R . .
C15 C 0.8928(10) 0.8769(9) 0.4826(6) 0.0202(17) Uani 1 1 d . . .
H15A H 0.8909 0.9563 0.5051 0.024 Uiso 1 1 calc R . .
C16 C 0.8117(10) 0.7917(8) 0.5336(6) 0.0195(17) Uani 1 1 d . . .
H16A H 0.7558 0.8139 0.5913 0.023 Uiso 1 1 calc R . .
C17 C 0.5996(10) 0.6385(8) 0.6884(5) 0.0133(15) Uani 1 1 d . . .
N3 N 0.6220(9) 0.5773(7) 0.7670(5) 0.0199(14) Uani 1 1 d . . .
O1 O 0.7172(8) 0.4482(6) 0.7810(4) 0.0245(13) Uani 1 1 d . . .
N4 N 0.4936(8) 0.7740(7) 0.7049(4) 0.0166(14) Uani 1 1 d . . .
O2 O 0.4389(8) 0.8707(6) 0.6474(4) 0.0213(13) Uani 1 1 d . . .
C18 C 0.5114(12) 0.6658(10) 0.8412(6) 0.0251(19) Uani 1 1 d . . .
C19 C 0.4633(12) 0.8130(9) 0.7957(5) 0.0231(18) Uani 1 1 d . . .
C20 C 0.3619(14) 0.6195(13) 0.8755(7) 0.039(3) Uani 1 1 d . . .
H20A H 0.2986 0.6365 0.8303 0.059 Uiso 1 1 calc R . .
H20B H 0.2877 0.6728 0.9253 0.059 Uiso 1 1 calc R . .
H20C H 0.4040 0.5198 0.8928 0.059 Uiso 1 1 calc R . .
C21 C 0.6095(14) 0.6404(11) 0.9110(6) 0.036(2) Uani 1 1 d . . .
H21A H 0.6363 0.5440 0.9350 0.054 Uiso 1 1 calc R . .
H21B H 0.5413 0.7048 0.9566 0.054 Uiso 1 1 calc R . .
H21C H 0.7144 0.6558 0.8864 0.054 Uiso 1 1 calc R . .
C22 C 0.2839(15) 0.9108(12) 0.8239(7) 0.042(3) Uani 1 1 d . . .
H22A H 0.2616 0.9960 0.7861 0.063 Uiso 1 1 calc R . .
H22B H 0.2651 0.9346 0.8832 0.063 Uiso 1 1 calc R . .
H22C H 0.2078 0.8657 0.8208 0.063 Uiso 1 1 calc R . .
C23 C 0.5855(15) 0.8816(11) 0.7949(7) 0.035(2) Uani 1 1 d . . .
H23A H 0.5639 0.9641 0.7548 0.053 Uiso 1 1 calc R . .
H23B H 0.7015 0.8154 0.7766 0.053 Uiso 1 1 calc R . .
H23C H 0.5700 0.9096 0.8529 0.053 Uiso 1 1 calc R . .
O3 O 0.6468(9) 0.2484(7) 0.8875(5) 0.059(3) Uani 1 1 d . A 1
H3O H 0.6789 0.3147 0.8692 0.088 Uiso 1 1 calc R A 1
C24 C 0.7717(9) 0.1200(7) 0.8474(5) 0.043(3) Uani 1 1 d R . .
H24A H 0.8765 0.1342 0.8173 0.052 Uiso 1 1 calc R A 1
H24B H 0.7268 0.0940 0.8050 0.052 Uiso 1 1 calc R A 1
C25 C 0.8072(17) 0.0088(15) 0.9164(9) 0.056(3) Uani 1 1 d . A 1
H25A H 0.7006 0.0065 0.9520 0.084 Uiso 1 1 calc R A 1
H25B H 0.8700 0.0273 0.9522 0.084 Uiso 1 1 calc R A 1
H25C H 0.8745 -0.0814 0.8908 0.084 Uiso 1 1 calc R A 1
O4 O 0.3412(12) 0.2093(10) 0.9041(7) 0.063(3) Uani 1 1 d . B 1
H4O H 0.4223 0.2317 0.9039 0.094 Uiso 1 1 calc R B 1
C26 C 0.1882(16) 0.3323(15) 0.9103(10) 0.059(4) Uani 1 1 d . . .
H26A H 0.1613 0.3738 0.9661 0.071 Uiso 1 1 calc R B 1
H26B H 0.2035 0.4022 0.8637 0.071 Uiso 1 1 calc R B 1
C27 C 0.0523(18) 0.2955(16) 0.9033(10) 0.063(4) Uani 1 1 d . B 1
H27A H 0.0393 0.2248 0.9488 0.095 Uiso 1 1 calc R B 1
H27B H 0.0774 0.2581 0.8470 0.095 Uiso 1 1 calc R B 1
H27C H -0.0525 0.3786 0.9093 0.095 Uiso 1 1 calc R B 1

loop_
_atom_site_aniso_label
_atom_site_aniso_U_11
_atom_site_aniso_U_22
_atom_site_aniso_U_33
_atom_site_aniso_U_23
_atom_site_aniso_U_13
_atom_site_aniso_U_12
Pt1 0.01894(15) 0.01498(15) 0.01853(16) -0.00053(11) -0.00602(11) -0.00742(12)
N1 0.016(3) 0.011(3) 0.028(4) -0.004(3) -0.007(3) -0.001(3)
N2 0.015(3) 0.012(3) 0.023(4) 0.004(3) -0.002(3) -0.008(3)
C1 0.017(4) 0.009(3) 0.026(4) -0.003(3) -0.011(3) -0.003(3)
C2 0.026(4) 0.018(4) 0.025(5) -0.001(3) -0.014(4) -0.008(4)
C3 0.020(4) 0.013(4) 0.043(6) 0.001(4) -0.016(4) -0.008(3)
C4 0.024(4) 0.027(5) 0.019(4) 0.003(3) -0.004(3) -0.013(4)
C5 0.020(4) 0.025(4) 0.019(4) -0.003(3) -0.008(3) -0.005(4)
C6 0.015(2) 0.009(2) 0.016(3) 0.004(2) -0.007(2) -0.005(2)
C7 0.016(4) 0.020(4) 0.016(4) -0.002(3) -0.006(3) -0.004(3)
C8 0.028(4) 0.016(4) 0.032(5) -0.004(4) -0.011(4) -0.008(4)
C9 0.010(3) 0.015(4) 0.009(4) -0.004(3) -0.002(3) -0.001(3)
C10 0.017(4) 0.025(4) 0.020(4) 0.002(3) 0.001(3) -0.007(4)
C11 0.015(2) 0.009(2) 0.016(3) 0.004(2) -0.007(2) -0.005(2)
C12 0.015(4) 0.017(4) 0.017(4) 0.004(3) -0.007(3) -0.003(3)
C13 0.019(4) 0.020(4) 0.017(4) 0.002(3) -0.004(3) -0.003(3)
C14 0.023(4) 0.018(4) 0.038(5) 0.009(4) -0.008(4) -0.012(4)
C15 0.018(4) 0.016(4) 0.027(5) 0.001(3) -0.008(3) -0.006(3)
C16 0.020(4) 0.012(4) 0.026(5) -0.001(3) -0.009(3) -0.003(3)
C17 0.016(4) 0.016(4) 0.014(4) 0.002(3) -0.003(3) -0.013(3)
N3 0.022(3) 0.018(3) 0.018(4) 0.004(3) -0.006(3) -0.007(3)
O1 0.025(3) 0.018(3) 0.028(3) 0.003(3) -0.006(3) -0.008(3)
N4 0.018(3) 0.017(3) 0.018(4) -0.001(3) -0.004(3) -0.008(3)
O2 0.030(3) 0.020(3) 0.019(3) 0.005(2) -0.011(3) -0.013(3)
C18 0.027(4) 0.026(5) 0.019(4) -0.009(4) 0.001(4) -0.007(4)
C19 0.035(5) 0.025(4) 0.012(4) -0.004(3) -0.007(4) -0.011(4)
C20 0.034(6) 0.050(7) 0.034(6) 0.000(5) 0.001(5) -0.022(5)
C21 0.049(6) 0.031(5) 0.021(5) -0.001(4) -0.010(4) -0.007(5)
C22 0.047(7) 0.036(6) 0.030(6) -0.006(5) 0.000(5) -0.005(5)
C23 0.054(7) 0.036(6) 0.032(6) -0.001(4) -0.015(5) -0.030(5)
O3 0.055(5) 0.034(5) 0.068(6) 0.000(4) 0.013(5) -0.013(4)
C24 0.047(7) 0.039(6) 0.052(7) 0.008(5) -0.020(6) -0.023(6)
C25 0.046(7) 0.053(8) 0.061(9) 0.007(7) -0.013(6) -0.013(6)
O4 0.056(6) 0.056(6) 0.069(7) -0.007(5) -0.004(5) -0.019(5)
C26 0.045(7) 0.061(9) 0.066(9) -0.031(7) 0.005(6) -0.017(7)
C27 0.057(8) 0.056(9) 0.075(11) 0.011(7) -0.014(8) -0.023(7)

loop_
_atom_type_symbol
_atom_type_description
_atom_type_scat_dispersion_real
_atom_type_scat_dispersion_imag
_atom_type_scat_source
C C 0.0033 0.0016 'International Tables Vol C Tables 4.2.6.8 and 6.1.1.4'
H H 0.0000 0.0000 'International Tables Vol C Tables 4.2.6.8 and 6.1.1.4'
N N 0.0061 0.0033 'International Tables Vol C Tables 4.2.6.8 and 6.1.1.4'
O O 0.0106 0.0060 'International Tables Vol C Tables 4.2.6.8 and 6.1.1.4'
Pt Pt -1.7033 8.3905 'International Tables Vol C Tables 4.2.6.8 and 6.1.1.4'

loop_
_geom_angle_atom_site_label_1
_geom_angle_atom_site_label_2
_geom_angle_atom_site_label_3
_geom_angle
C6 Pt1 N1 80.0(3)
C6 Pt1 N2 79.2(3)
N1 Pt1 N2 159.2(3)
C6 Pt1 C17 179.7(4)
N1 Pt1 C17 100.0(3)
N2 Pt1 C17 100.8(3)
C5 N1 C1 119.5(7)
C5 N1 Pt1 125.5(6)
C1 N1 Pt1 115.1(6)
C16 N2 C12 119.6(7)
C16 N2 Pt1 124.9(6)
C12 N2 Pt1 115.5(5)
N1 C1 C2 121.2(8)
N1 C1 C7 114.1(7)
C2 C1 C7 124.7(8)
C3 C2 C1 119.6(8)
C3 C2 H2A 120.2
C1 C2 H2A 120.2
C2 C3 C4 119.4(8)
C2 C3 H3A 120.3
C4 C3 H3A 120.3
C3 C4 C5 118.6(8)
C3 C4 H4A 120.7
C5 C4 H4A 120.7
N1 C5 C4 121.7(8)
N1 C5 H5A 119.1
C4 C5 H5A 119.1
C11 C6 C7 121.8(7)
C11 C6 Pt1 119.6(5)
C7 C6 Pt1 118.6(6)
C6 C7 C8 119.0(8)
C6 C7 C1 112.2(7)
C8 C7 C1 128.8(7)
C7 C8 C9 120.3(7)
C7 C8 H8A 119.9
C9 C8 H8A 119.9
C10 C9 C8 118.8(7)
C10 C9 H9A 120.6
C8 C9 H9A 120.6
C11 C10 C9 119.6(7)
C11 C10 H10A 120.2
C9 C10 H10A 120.2
C6 C11 C10 120.3(7)
C6 C11 C12 112.2(7)
C10 C11 C12 127.4(7)
N2 C12 C13 121.7(8)
N2 C12 C11 113.5(7)
C13 C12 C11 124.8(8)
C12 C13 C14 118.0(8)
C12 C13 H13A 121.0
C14 C13 H13A 121.0
C15 C14 C13 120.6(8)
C15 C14 H14A 119.7
C13 C14 H14A 119.7
C14 C15 C16 118.5(8)
C14 C15 H15A 120.8
C16 C15 H15A 120.8
N2 C16 C15 121.6(8)
N2 C16 H16A 119.2
C15 C16 H16A 119.2
N3 C17 N4 103.8(7)
N3 C17 Pt1 128.8(6)
N4 C17 Pt1 127.4(6)
O1 N3 C17 124.5(7)
O1 N3 C18 120.3(7)
C17 N3 C18 114.8(7)
O2 N4 C17 125.0(7)
O2 N4 C19 119.1(7)
C17 N4 C19 115.2(7)
N3 C18 C21 109.6(8)
N3 C18 C20 106.5(7)
C21 C18 C20 109.7(8)
N3 C18 C19 100.9(7)
C21 C18 C19 115.5(8)
C20 C18 C19 113.8(8)
C22 C19 N4 110.1(8)
C22 C19 C23 111.2(9)
N4 C19 C23 106.4(7)
C22 C19 C18 115.7(8)
N4 C19 C18 99.2(7)
C23 C19 C18 113.2(8)
C18 C20 H20A 109.5
C18 C20 H20B 109.5
H20A C20 H20B 109.5
C18 C20 H20C 109.5
H20A C20 H20C 109.5
H20B C20 H20C 109.5
C18 C21 H21A 109.5
C18 C21 H21B 109.5
H21A C21 H21B 109.5
C18 C21 H21C 109.5
H21A C21 H21C 109.5
H21B C21 H21C 109.5
C19 C22 H22A 109.5
C19 C22 H22B 109.5
H22A C22 H22B 109.5
C19 C22 H22C 109.5
H22A C22 H22C 109.5
H22B C22 H22C 109.5
C19 C23 H23A 109.5
C19 C23 H23B 109.5
H23A C23 H23B 109.5
C19 C23 H23C 109.5
H23A C23 H23C 109.5
H23B C23 H23C 109.5
C24 O3 H3O 109.5
O3 C24 C25 107.7(7)
O3 C24 H24A 110.2
C25 C24 H24A 110.2
O3 C24 H24B 110.2
C25 C24 H24B 110.2
H24A C24 H24B 108.5
C24 C25 H25A 109.5
C24 C25 H25B 109.5
C24 C25 H25C 109.5
C26 O4 H4O 109.5
C27 C26 O4 109.4(12)
C27 C26 H26A 109.8
O4 C26 H26A 109.8
C27 C26 H26B 109.8
O4 C26 H26B 109.8
H26A C26 H26B 108.2
C26 C27 H27A 109.5
C26 C27 H27B 109.5
C26 C27 H27C 109.5

loop_
_geom_bond_atom_site_label_1
_geom_bond_atom_site_label_2
_geom_bond_distance
Pt1 C6 1.935(8)
Pt1 N1 2.047(7)
Pt1 N2 2.051(6)
Pt1 C17 2.065(8)
N1 C5 1.342(11)
N1 C1 1.362(10)
N2 C16 1.345(10)
N2 C12 1.357(11)
C1 C2 1.390(11)
C1 C7 1.478(12)
C2 C3 1.383(13)
C2 H2A 0.9500
C3 C4 1.391(13)
C3 H3A 0.9500
C4 C5 1.407(12)
C4 H4A 0.9500
C5 H5A 0.9500
C6 C11 1.374(10)
C6 C7 1.396(11)
C7 C8 1.410(12)
C8 C9 1.425(12)
C8 H8A 0.9500
C9 C10 1.422(12)
C9 H9A 0.9500
C10 C11 1.409(12)
C10 H10A 0.9500
C11 C12 1.480(11)
C12 C13 1.397(11)
C13 C14 1.398(12)
C13 H13A 0.9500
C14 C15 1.371(13)
C14 H14A 0.9500
C15 C16 1.407(12)
C15 H15A 0.9500
C16 H16A 0.9500
C17 N3 1.353(10)
C17 N4 1.373(10)
N3 O1 1.295(9)
N3 C18 1.504(11)
N4 O2 1.291(9)
N4 C19 1.507(10)
C18 C21 1.518(13)
C18 C20 1.536(13)
C18 C19 1.543(13)
C19 C22 1.501(14)
C19 C23 1.518(13)
C20 H20A 0.9800
C20 H20B 0.9800
C20 H20C 0.9800
C21 H21A 0.9800
C21 H21B 0.9800
C21 H21C 0.9800
C22 H22A 0.9800
C22 H22B 0.9800
C22 H22C 0.9800
C23 H23A 0.9800
C23 H23B 0.9800
C23 H23C 0.9800
O3 C24 1.4694
O3 H3O 0.8400
C24 C25 1.476(14)
C24 H24A 0.9900
C24 H24B 0.9900
C25 H25A 0.9800
C25 H25B 0.9800
C25 H25C 0.9800
O4 C26 1.441(16)
O4 H4O 0.8400
C26 C27 1.437(18)
C26 H26A 0.9900
C26 H26B 0.9900
C27 H27A 0.9800
C27 H27B 0.9800
C27 H27C 0.9800

loop_
_geom_hbond_atom_site_label_D
_geom_hbond_atom_site_label_H
_geom_hbond_atom_site_label_A
_geom_hbond_distance_DH
_geom_hbond_distance_HA
_geom_hbond_distance_DA
_geom_hbond_angle_DHA
O3 H3O O1 0.84 1.90 2.671(9) 151.3
O4 H4O O3 0.84 2.01 2.838(12) 167.2

loop_
_geom_torsion_atom_site_label_1
_geom_torsion_atom_site_label_2
_geom_torsion_atom_site_label_3
_geom_torsion_atom_site_label_4
_geom_torsion
C6 Pt1 N1 C5 178.8(7)
N2 Pt1 N1 C5 -179.5(7)
C17 Pt1 N1 C5 -1.5(7)
C6 Pt1 N1 C1 -1.5(6)
N2 Pt1 N1 C1 0.2(11)
C17 Pt1 N1 C1 178.2(6)
C6 Pt1 N2 C16 177.7(7)
N1 Pt1 N2 C16 176.1(7)
C17 Pt1 N2 C16 -2.0(7)
C6 Pt1 N2 C12 -1.4(6)
N1 Pt1 N2 C12 -3.1(11)
C17 Pt1 N2 C12 178.9(6)
C5 N1 C1 C2 1.8(11)
Pt1 N1 C1 C2 -177.9(6)
C5 N1 C1 C7 -177.5(7)
Pt1 N1 C1 C7 2.8(8)
N1 C1 C2 C3 -1.4(12)
C7 C1 C2 C3 177.8(8)
C1 C2 C3 C4 -0.2(12)
C2 C3 C4 C5 1.5(13)
C1 N1 C5 C4 -0.4(12)
Pt1 N1 C5 C4 179.3(6)
C3 C4 C5 N1 -1.2(13)
N1 Pt1 C6 C11 -178.3(6)
N2 Pt1 C6 C11 2.3(6)
C17 Pt1 C6 C11 87(64)
N1 Pt1 C6 C7 -0.3(6)
N2 Pt1 C6 C7 -179.7(6)
C17 Pt1 C6 C7 -95(64)
C11 C6 C7 C8 -2.0(12)
Pt1 C6 C7 C8 180.0(6)
C11 C6 C7 C1 179.8(7)
Pt1 C6 C7 C1 1.8(9)
N1 C1 C7 C6 -2.9(10)
C2 C1 C7 C6 177.8(7)
N1 C1 C7 C8 179.1(8)
C2 C1 C7 C8 -0.2(14)
C6 C7 C8 C9 1.8(12)
C1 C7 C8 C9 179.7(8)
C7 C8 C9 C10 -0.4(12)
C8 C9 C10 C11 -0.7(12)
C7 C6 C11 C10 0.8(12)
Pt1 C6 C11 C10 178.8(6)
C7 C6 C11 C12 179.3(7)
Pt1 C6 C11 C12 -2.7(9)
C9 C10 C11 C6 0.6(12)
C9 C10 C11 C12 -177.7(7)
C16 N2 C12 C13 0.1(11)
Pt1 N2 C12 C13 179.2(6)
C16 N2 C12 C11 -178.8(7)
Pt1 N2 C12 C11 0.4(8)
C6 C11 C12 N2 1.3(9)
C10 C11 C12 N2 179.7(8)
C6 C11 C12 C13 -177.5(7)
C10 C11 C12 C13 0.9(13)
N2 C12 C13 C14 0.4(12)
C11 C12 C13 C14 179.1(7)
C12 C13 C14 C15 -1.0(13)
C13 C14 C15 C16 1.1(13)
C12 N2 C16 C15 0.1(12)
Pt1 N2 C16 C15 -179.0(6)
C14 C15 C16 N2 -0.7(12)
C6 Pt1 C17 N3 150(64)
N1 Pt1 C17 N3 55.2(7)
N2 Pt1 C17 N3 -125.5(7)
C6 Pt1 C17 N4 -28(65)
N1 Pt1 C17 N4 -122.7(6)
N2 Pt1 C17 N4 56.6(7)
N4 C17 N3 O1 -178.6(7)
Pt1 C17 N3 O1 3.1(11)
N4 C17 N3 C18 8.2(9)
Pt1 C17 N3 C18 -170.1(6)
N3 C17 N4 O2 179.8(7)
Pt1 C17 N4 O2 -1.9(11)
N3 C17 N4 C19 9.2(9)
Pt1 C17 N4 C19 -172.4(5)
O1 N3 C18 C21 43.3(10)
C17 N3 C18 C21 -143.1(8)
O1 N3 C18 C20 -75.3(10)
C17 N3 C18 C20 98.2(9)
O1 N3 C18 C19 165.6(7)
C17 N3 C18 C19 -20.9(9)
O2 N4 C19 C22 45.8(10)
C17 N4 C19 C22 -143.0(8)
O2 N4 C19 C23 -74.8(9)
C17 N4 C19 C23 96.4(8)
O2 N4 C19 C18 167.6(7)
C17 N4 C19 C18 -21.3(9)
N3 C18 C19 C22 139.9(8)
C21 C18 C19 C22 -102.0(10)
C20 C18 C19 C22 26.2(11)
N3 C18 C19 N4 22.3(8)
C21 C18 C19 N4 140.3(8)
C20 C18 C19 N4 -91.4(9)
N3 C18 C19 C23 -90.0(9)
C21 C18 C19 C23 28.0(11)
C20 C18 C19 C23 156.3(9)
